data_4310937
loop_
_publ_author_name
'Philip I. Richards'
'Alexander Steiner'

_publ_section_title
;
 Cyclophosphazenes as Nodal Ligands in Coordination Polymers
;
_journal_name_full 'Inorganic Chemistry'
_journal_page_first 2810
_journal_page_last 2817
_journal_paper_doi 10.1021/ic035455e
_journal_volume 43
_journal_year 2004
_chemical_formula_sum 'C42 H48 Ag2 N11 O6 P3'
_chemical_formula_weight 1111.56
_chemical_name_systematic
; 
 ? 
;
_space_group_IT_number 14
_symmetry_cell_setting monoclinic
_symmetry_space_group_name_Hall '-P 2yn'
_symmetry_space_group_name_H-M 'P 1 21/n 1'
_atom_sites_solution_hydrogens geom
_atom_sites_solution_primary direct
_atom_sites_solution_secondary difmap
_audit_creation_method SHELXL-97
_cell_angle_alpha 90.00
_cell_angle_beta 90.659(3)
_cell_angle_gamma 90.00
_cell_formula_units_Z 4
_cell_length_a 15.021(2)
_cell_length_b 12.4692(19)
_cell_length_c 23.851(4)
_cell_measurement_temperature 150(2)
_cell_volume 4467.0(12)
_computing_structure_refinement 'SHELXL-97 (Sheldrick, 1997)'
_computing_structure_solution 'SHELXS-97 (Sheldrick, 1990)'
_diffrn_ambient_temperature 150(2)
_diffrn_measured_fraction_theta_full 0.997
_diffrn_measured_fraction_theta_max 0.997
_diffrn_measurement_device_type 'Bruker APEX CCD'
_diffrn_radiation_monochromator graphite
_diffrn_radiation_source 'fine-focus sealed tube'
_diffrn_radiation_type MoK\a
_diffrn_radiation_wavelength 0.71073
_diffrn_reflns_av_R_equivalents 0.1084
_diffrn_reflns_av_sigmaI/netI 0.0944
_diffrn_reflns_limit_h_max 17
_diffrn_reflns_limit_h_min -17
_diffrn_reflns_limit_k_max 14
_diffrn_reflns_limit_k_min -14
_diffrn_reflns_limit_l_max 28
_diffrn_reflns_limit_l_min -21
_diffrn_reflns_number 22672
_diffrn_reflns_theta_full 25.03
_diffrn_reflns_theta_max 25.03
_diffrn_reflns_theta_min 2.71
_exptl_absorpt_coefficient_mu 1.045
_exptl_absorpt_correction_T_max 1.000
_exptl_absorpt_correction_T_min 0.641
_exptl_absorpt_correction_type semi-empirical
_exptl_absorpt_process_details SADABS
_exptl_crystal_colour colourless
_exptl_crystal_density_diffrn 1.653
_exptl_crystal_density_method 'not measured'
_exptl_crystal_description needle
_exptl_crystal_F_000 2256
_exptl_crystal_size_max 0.3
_exptl_crystal_size_mid 0.2
_exptl_crystal_size_min 0.1
_refine_diff_density_max 1.203
_refine_diff_density_min -0.747
_refine_diff_density_rms 0.101
_refine_ls_extinction_method none
_refine_ls_goodness_of_fit_ref 0.935
_refine_ls_hydrogen_treatment mixed
_refine_ls_matrix_type full
_refine_ls_number_parameters 614
_refine_ls_number_reflns 7867
_refine_ls_number_restraints 120
_refine_ls_restrained_S_all 0.942
_refine_ls_R_factor_all 0.0657
_refine_ls_R_factor_gt 0.0460
_refine_ls_shift/su_max 0.001
_refine_ls_shift/su_mean 0.000
_refine_ls_structure_factor_coef Fsqd
_refine_ls_weighting_details 'calc w=1/[\s^2^(Fo^2^)+(0.0473P)^2^+0.0000P] where P=(Fo^2^+2Fc^2^)/3'
_refine_ls_weighting_scheme calc
_refine_ls_wR_factor_gt 0.1067
_refine_ls_wR_factor_ref 0.1142
_reflns_number_gt 5487
_reflns_number_total 7867
_reflns_threshold_expression >2sigma(I)
_cod_data_source_file ic035455esi20031218_125322_5.cif
_cod_data_source_block 3AgNO3
_cod_database_code 4310937

loop_
_symmetry_equiv_pos_as_xyz
'x, y, z'
'-x+1/2, y+1/2, -z+1/2'
'-x, -y, -z'
'x-1/2, -y-1/2, z-1/2'

loop_
_atom_site_label
_atom_site_type_symbol
_atom_site_fract_x
_atom_site_fract_y
_atom_site_fract_z
_atom_site_U_iso_or_equiv
_atom_site_adp_type
_atom_site_occupancy
_atom_site_symmetry_multiplicity
_atom_site_calc_flag
_atom_site_refinement_flags
_atom_site_disorder_assembly
_atom_site_disorder_group
Ag1 Ag 0.73492(2) 0.39438(2) 0.259276(15) 0.03152(12) Uani 1 1 d . . .
Ag2 Ag 0.84709(3) 0.10022(3) 0.478331(18) 0.05293(15) Uani 1 1 d . . .
P1 P 0.79147(7) 0.24714(8) 0.36684(5) 0.0280(3) Uani 1 1 d . . .
P2 P 0.72319(7) 0.14149(8) 0.26860(5) 0.0269(3) Uani 1 1 d . . .
P3 P 0.83587(8) 0.02811(8) 0.34609(5) 0.0342(3) Uani 1 1 d . . .
N1 N 0.7537(2) 0.2469(2) 0.30326(14) 0.0277(8) Uani 1 1 d . . .
N2 N 0.7785(2) 0.0366(2) 0.28865(14) 0.0307(8) Uani 1 1 d . . .
N3 N 0.8125(2) 0.1262(2) 0.38777(15) 0.0309(9) Uani 1 1 d . . .
N10 N 0.7266(2) 0.2979(3) 0.41404(15) 0.0337(9) Uani 1 1 d . . .
H10 H 0.7419 0.3597 0.4292 0.040 Uiso 1 1 calc R . .
N20 N 0.6196(2) 0.1085(3) 0.27330(17) 0.0371(9) Uani 1 1 d . . .
H20 H 0.6072 0.0484 0.2909 0.045 Uiso 1 1 calc R . .
N30 N 0.8165(3) -0.0845(3) 0.37800(17) 0.0441(11) Uani 1 1 d . . .
H30 H 0.8599 -0.1318 0.3806 0.053 Uiso 1 1 calc R . .
N40 N 0.8751(2) 0.3309(2) 0.36684(15) 0.0314(8) Uani 1 1 d . . .
H40 H 0.8903 0.3617 0.3351 0.038 Uiso 1 1 calc R . .
N50 N 0.7374(2) 0.1735(2) 0.20336(15) 0.0314(9) Uani 1 1 d . . .
H50 H 0.7738 0.2268 0.1960 0.038 Uiso 1 1 calc R . .
N60 N 0.9398(3) 0.0160(4) 0.3325(2) 0.0674(15) Uani 1 1 d . . .
H60 H 0.9670 -0.0417 0.3452 0.081 Uiso 1 1 calc R . .
C11 C 0.6449(3) 0.2473(3) 0.4327(2) 0.0375(11) Uani 1 1 d . . .
H11A H 0.6467 0.1702 0.4228 0.045 Uiso 1 1 calc R . .
H11B H 0.5939 0.2798 0.4122 0.045 Uiso 1 1 calc R . .
C12 C 0.6293(3) 0.2577(3) 0.4945(2) 0.0357(11) Uani 1 1 d . . .
C13 C 0.6976(3) 0.2759(4) 0.5325(2) 0.0430(12) Uani 1 1 d . . .
H13 H 0.7566 0.2850 0.5195 0.052 Uiso 1 1 calc R . .
C14 C 0.6809(4) 0.2813(4) 0.5900(2) 0.0534(14) Uani 1 1 d . . .
H14 H 0.7286 0.2939 0.6157 0.064 Uiso 1 1 calc R . .
C15 C 0.5959(4) 0.2684(4) 0.6094(2) 0.0574(15) Uani 1 1 d . . .
H15 H 0.5844 0.2713 0.6485 0.069 Uiso 1 1 calc R . .
C16 C 0.5275(4) 0.2513(4) 0.5718(2) 0.0515(14) Uani 1 1 d . . .
H16 H 0.4685 0.2429 0.5850 0.062 Uiso 1 1 calc R . .
C17 C 0.5433(3) 0.2464(3) 0.5155(2) 0.0433(12) Uani 1 1 d . . .
H17 H 0.4950 0.2351 0.4901 0.052 Uiso 1 1 calc R . .
C21 C 0.5439(3) 0.1711(4) 0.2504(2) 0.0480(13) Uani 1 1 d . . .
H21A H 0.4998 0.1209 0.2338 0.058 Uiso 1 1 calc R . .
H21B H 0.5658 0.2177 0.2199 0.058 Uiso 1 1 calc R . .
C22 C 0.4982(3) 0.2397(4) 0.2931(2) 0.0435(12) Uani 1 1 d . . .
C23 C 0.4484(3) 0.1943(4) 0.3354(2) 0.0514(14) Uani 1 1 d . . .
H23 H 0.4448 0.1185 0.3387 0.062 Uiso 1 1 calc R . .
C24 C 0.4039(3) 0.2588(5) 0.3727(3) 0.0577(15) Uani 1 1 d . . .
H24 H 0.3696 0.2269 0.4015 0.069 Uiso 1 1 calc R . .
C25 C 0.4086(3) 0.3677(5) 0.3688(3) 0.0593(15) Uani 1 1 d . . .
H25 H 0.3772 0.4113 0.3946 0.071 Uiso 1 1 calc R . .
C26 C 0.4584(4) 0.4143(4) 0.3279(3) 0.0605(16) Uani 1 1 d . . .
H26 H 0.4621 0.4902 0.3253 0.073 Uiso 1 1 calc R . .
C27 C 0.5032(3) 0.3507(4) 0.2905(2) 0.0522(14) Uani 1 1 d . . .
H27 H 0.5382 0.3834 0.2623 0.063 Uiso 1 1 calc R . .
C31 C 0.7315(4) -0.1110(4) 0.4023(2) 0.0538(15) Uani 1 1 d . . .
H31A H 0.7228 -0.1895 0.3997 0.065 Uiso 1 1 calc R . .
H31B H 0.6839 -0.0766 0.3795 0.065 Uiso 1 1 calc R . .
C32 C 0.7207(3) -0.0771(3) 0.4630(2) 0.0417(12) Uani 1 1 d . . .
C33 C 0.7899(4) -0.0848(3) 0.5013(2) 0.0450(13) Uani 1 1 d . . .
H33 H 0.8460 -0.1122 0.4901 0.054 Uiso 1 1 calc R . .
C34 C 0.7771(4) -0.0521(4) 0.5561(3) 0.0633(16) Uani 1 1 d . . .
H34 H 0.8250 -0.0559 0.5824 0.076 Uiso 1 1 calc R . .
C35 C 0.6956(5) -0.0142(4) 0.5729(3) 0.0746(19) Uani 1 1 d . . .
H35 H 0.6872 0.0090 0.6104 0.090 Uiso 1 1 calc R . .
C36 C 0.6266(5) -0.0102(5) 0.5349(4) 0.080(2) Uani 1 1 d . . .
H36 H 0.5696 0.0138 0.5465 0.097 Uiso 1 1 calc R . .
C37 C 0.6392(4) -0.0407(4) 0.4805(3) 0.0596(16) Uani 1 1 d . . .
H37 H 0.5911 -0.0366 0.4544 0.071 Uiso 1 1 calc R . .
C41 C 0.9259(3) 0.3565(4) 0.4183(2) 0.0493(13) Uani 1 1 d . . .
H41A H 0.9321 0.2913 0.4417 0.059 Uiso 1 1 calc R . .
H41B H 0.8936 0.4113 0.4402 0.059 Uiso 1 1 calc R . .
C42 C 1.0166(3) 0.3980(3) 0.4032(2) 0.0388(12) Uani 1 1 d . . .
C43 C 1.0836(4) 0.3308(4) 0.3889(3) 0.077(2) Uani 1 1 d . . .
H43 H 1.0754 0.2555 0.3917 0.093 Uiso 1 1 calc R . .
C44 C 1.1645(4) 0.3712(6) 0.3701(4) 0.095(3) Uani 1 1 d . . .
H44 H 1.2104 0.3235 0.3591 0.114 Uiso 1 1 calc R . .
C45 C 1.1775(4) 0.4784(5) 0.3674(3) 0.0682(17) Uani 1 1 d . . .
H45 H 1.2326 0.5063 0.3548 0.082 Uiso 1 1 calc R . .
C46 C 1.1118(3) 0.5450(5) 0.3828(3) 0.0652(17) Uani 1 1 d . . .
H46 H 1.1214 0.6203 0.3817 0.078 Uiso 1 1 calc R . .
C47 C 1.0324(3) 0.5065(4) 0.3997(2) 0.0517(14) Uani 1 1 d . . .
H47 H 0.9865 0.5554 0.4093 0.062 Uiso 1 1 calc R . .
C51 C 0.6936(3) 0.1195(3) 0.1559(2) 0.0352(11) Uani 1 1 d . . .
H51A H 0.6458 0.1666 0.1410 0.042 Uiso 1 1 calc R . .
H51B H 0.6652 0.0529 0.1696 0.042 Uiso 1 1 calc R . .
C52 C 0.7547(3) 0.0915(3) 0.1092(2) 0.0344(11) Uani 1 1 d . . .
C53 C 0.7248(4) 0.1018(4) 0.0543(2) 0.0494(13) Uani 1 1 d . . .
H53 H 0.6668 0.1294 0.0471 0.059 Uiso 1 1 calc R . .
C54 C 0.7779(5) 0.0725(5) 0.0102(2) 0.0670(17) Uani 1 1 d . . .
H54 H 0.7559 0.0785 -0.0272 0.080 Uiso 1 1 calc R . .
C55 C 0.8620(4) 0.0351(4) 0.0199(3) 0.0635(16) Uani 1 1 d . . .
H55 H 0.8981 0.0140 -0.0107 0.076 Uiso 1 1 calc R . .
C56 C 0.8940(4) 0.0280(4) 0.0734(2) 0.0521(14) Uani 1 1 d . . .
H56 H 0.9533 0.0044 0.0802 0.063 Uiso 1 1 calc R . .
C57 C 0.8402(3) 0.0551(3) 0.1179(2) 0.0392(11) Uani 1 1 d . . .
H57 H 0.8627 0.0485 0.1551 0.047 Uiso 1 1 calc R . .
C61 C 0.9874(5) 0.0839(5) 0.3043(4) 0.108(3) Uani 1 1 d . . .
H61A H 0.9833 0.1548 0.3227 0.130 Uiso 1 1 calc R . .
H61B H 0.9610 0.0910 0.2663 0.130 Uiso 1 1 calc R . .
C62 C 1.0885(4) 0.0543(5) 0.2983(3) 0.083(2) Uani 1 1 d . . .
C63 C 1.1437(4) 0.1321(5) 0.2777(3) 0.084(2) Uani 1 1 d . . .
H63 H 1.1213 0.2026 0.2720 0.101 Uiso 1 1 calc R . .
C64 C 1.2304(4) 0.1102(6) 0.2652(3) 0.085(2) Uani 1 1 d . . .
H64 H 1.2677 0.1652 0.2510 0.102 Uiso 1 1 calc R . .
C65 C 1.2634(4) 0.0090(7) 0.2729(3) 0.089(2) Uani 1 1 d . . .
H65 H 1.3233 -0.0062 0.2632 0.107 Uiso 1 1 calc R . .
C66 C 1.2112(4) -0.0709(6) 0.2946(3) 0.0786(19) Uani 1 1 d . . .
H66 H 1.2345 -0.1410 0.3001 0.094 Uiso 1 1 calc R . .
C67 C 1.1230(4) -0.0474(6) 0.3084(3) 0.0767(19) Uani 1 1 d . . .
H67 H 1.0867 -0.1011 0.3248 0.092 Uiso 1 1 calc R . .
N70 N 0.9752(3) 0.1762(3) 0.56091(19) 0.0457(11) Uani 1 1 d . . .
O1 O 0.9100(3) 0.2208(3) 0.54343(19) 0.0789(14) Uani 1 1 d . . .
O2 O 0.9862(3) 0.0809(3) 0.5469(2) 0.0988(18) Uani 1 1 d . . .
O3 O 1.0260(2) 0.2188(2) 0.59480(17) 0.0566(10) Uani 1 1 d . . .
N80 N 0.5533(6) 0.8558(6) 0.2891(3) 0.038(2) Uani 0.687(9) 1 d PDU A 1
O4 O 0.5429(4) 0.9241(4) 0.3257(2) 0.056(2) Uani 0.687(9) 1 d PDU A 1
O5 O 0.5797(4) 0.7643(6) 0.3022(3) 0.0558(19) Uani 0.687(9) 1 d PDU A 1
O6 O 0.5220(10) 0.8677(11) 0.2415(5) 0.108(5) Uani 0.687(9) 1 d PDU A 1
N80' N 0.5603(11) 0.8073(11) 0.2747(6) 0.034(4) Uani 0.313(9) 1 d PDU A 2
O4' O 0.6142(9) 0.8525(10) 0.3073(5) 0.058(4) Uani 0.313(9) 1 d PDU A 2
O5' O 0.5577(9) 0.7093(10) 0.2778(7) 0.067(5) Uani 0.313(9) 1 d PDU A 2
O6' O 0.544(2) 0.8768(13) 0.2391(6) 0.078(9) Uani 0.313(9) 1 d PDU A 2

loop_
_atom_site_aniso_label
_atom_site_aniso_U_11
_atom_site_aniso_U_22
_atom_site_aniso_U_33
_atom_site_aniso_U_23
_atom_site_aniso_U_13
_atom_site_aniso_U_12
Ag1 0.0417(2) 0.01512(16) 0.0376(2) 0.00230(14) -0.00433(17) -0.00164(13)
Ag2 0.0701(3) 0.0422(2) 0.0459(3) 0.00686(18) -0.0233(2) -0.01220(19)
P1 0.0319(6) 0.0168(5) 0.0351(7) -0.0013(5) -0.0061(5) -0.0015(4)
P2 0.0310(6) 0.0164(5) 0.0333(7) -0.0023(5) -0.0042(5) -0.0012(4)
P3 0.0337(6) 0.0220(6) 0.0468(8) -0.0044(5) -0.0055(6) 0.0044(5)
N1 0.0348(19) 0.0157(17) 0.032(2) -0.0017(15) -0.0068(17) -0.0012(14)
N2 0.048(2) 0.0149(17) 0.030(2) -0.0012(15) -0.0032(18) 0.0067(15)
N3 0.039(2) 0.0192(17) 0.035(2) -0.0003(16) -0.0100(18) 0.0011(15)
N10 0.039(2) 0.0182(17) 0.044(2) -0.0059(16) -0.0009(19) -0.0054(15)
N20 0.032(2) 0.033(2) 0.046(2) 0.0014(18) -0.0014(19) -0.0066(16)
N30 0.054(3) 0.0239(19) 0.054(3) -0.0012(19) -0.010(2) 0.0134(18)
N40 0.039(2) 0.0241(18) 0.031(2) 0.0029(16) -0.0094(18) -0.0100(16)
N50 0.041(2) 0.0183(17) 0.035(2) 0.0011(16) -0.0052(18) -0.0044(15)
N60 0.036(2) 0.045(3) 0.121(5) -0.019(3) 0.014(3) -0.001(2)
C11 0.034(2) 0.031(2) 0.048(3) -0.002(2) -0.002(2) -0.004(2)
C12 0.040(3) 0.020(2) 0.046(3) 0.000(2) -0.001(2) -0.0024(19)
C13 0.037(3) 0.041(3) 0.050(3) 0.004(2) -0.002(3) -0.009(2)
C14 0.060(3) 0.056(3) 0.043(3) 0.004(3) -0.010(3) -0.019(3)
C15 0.073(4) 0.052(3) 0.047(3) -0.003(3) 0.016(3) -0.016(3)
C16 0.049(3) 0.045(3) 0.060(4) -0.002(3) 0.009(3) -0.010(2)
C17 0.037(3) 0.037(3) 0.056(4) 0.001(2) -0.003(3) 0.001(2)
C21 0.029(3) 0.064(3) 0.051(3) -0.010(3) -0.004(2) 0.004(2)
C22 0.028(2) 0.056(3) 0.047(3) -0.004(3) -0.007(2) -0.003(2)
C23 0.041(3) 0.048(3) 0.066(4) 0.000(3) 0.001(3) -0.009(2)
C24 0.039(3) 0.069(4) 0.066(4) -0.001(3) 0.006(3) -0.005(3)
C25 0.040(3) 0.081(4) 0.057(4) -0.012(3) 0.002(3) 0.005(3)
C26 0.051(3) 0.053(3) 0.077(4) -0.004(3) -0.002(3) 0.008(3)
C27 0.044(3) 0.054(3) 0.058(4) 0.005(3) 0.001(3) -0.002(3)
C31 0.064(4) 0.031(3) 0.065(4) 0.008(3) -0.015(3) -0.011(2)
C32 0.047(3) 0.019(2) 0.059(4) 0.008(2) -0.005(3) -0.009(2)
C33 0.049(3) 0.033(3) 0.053(3) 0.006(2) 0.002(3) -0.003(2)
C34 0.070(4) 0.055(3) 0.065(4) 0.006(3) -0.009(4) -0.018(3)
C35 0.092(5) 0.050(4) 0.083(5) -0.006(3) 0.031(4) -0.024(4)
C36 0.066(4) 0.041(3) 0.136(7) -0.002(4) 0.026(5) -0.007(3)
C37 0.046(3) 0.036(3) 0.097(5) 0.012(3) -0.001(3) -0.007(3)
C41 0.053(3) 0.051(3) 0.044(3) 0.000(3) -0.009(3) -0.024(3)
C42 0.036(3) 0.038(3) 0.042(3) -0.006(2) -0.014(2) -0.007(2)
C43 0.053(4) 0.046(3) 0.133(6) -0.022(4) -0.025(4) 0.000(3)
C44 0.039(3) 0.090(5) 0.156(8) -0.056(5) -0.019(4) 0.010(3)
C45 0.048(3) 0.085(5) 0.071(4) -0.010(4) -0.002(3) -0.020(3)
C46 0.039(3) 0.054(3) 0.102(5) 0.011(4) -0.008(3) -0.006(3)
C47 0.035(3) 0.036(3) 0.084(4) -0.003(3) -0.003(3) -0.004(2)
C51 0.040(3) 0.026(2) 0.040(3) -0.002(2) -0.005(2) 0.0023(19)
C52 0.048(3) 0.020(2) 0.035(3) -0.0009(19) 0.004(2) -0.005(2)
C53 0.057(3) 0.045(3) 0.046(3) 0.000(3) -0.003(3) -0.002(2)
C54 0.101(5) 0.068(4) 0.032(3) 0.001(3) 0.001(4) -0.004(4)
C55 0.086(5) 0.051(3) 0.054(4) -0.007(3) 0.023(4) -0.008(3)
C56 0.056(3) 0.036(3) 0.065(4) 0.001(3) 0.014(3) -0.003(2)
C57 0.050(3) 0.028(2) 0.039(3) 0.003(2) 0.003(2) -0.001(2)
C61 0.101(6) 0.056(4) 0.168(9) -0.025(5) 0.054(6) 0.004(4)
C62 0.050(3) 0.069(4) 0.132(6) -0.049(4) 0.028(4) -0.009(3)
C63 0.057(4) 0.080(4) 0.115(6) -0.031(4) 0.012(4) -0.006(4)
C64 0.055(4) 0.110(6) 0.090(6) -0.001(5) 0.008(4) -0.010(4)
C65 0.047(4) 0.144(7) 0.077(5) 0.003(5) 0.005(4) 0.006(5)
C66 0.059(4) 0.098(5) 0.079(5) -0.005(4) -0.005(4) 0.008(4)
C67 0.054(4) 0.088(5) 0.089(5) -0.026(4) 0.010(4) -0.019(4)
N70 0.039(2) 0.041(2) 0.056(3) -0.001(2) -0.016(2) 0.000(2)
O1 0.075(3) 0.068(3) 0.092(3) -0.003(2) -0.054(3) 0.017(2)
O2 0.065(3) 0.078(3) 0.153(5) -0.070(3) -0.030(3) 0.011(2)
O3 0.054(2) 0.0328(18) 0.082(3) -0.0086(19) -0.034(2) 0.0050(16)
N80 0.043(5) 0.023(4) 0.048(6) -0.008(4) 0.007(4) 0.003(4)
O4 0.074(4) 0.041(3) 0.052(4) 0.002(3) 0.008(3) 0.001(3)
O5 0.053(4) 0.041(4) 0.073(5) -0.004(4) 0.005(4) 0.010(3)
O6 0.091(7) 0.163(11) 0.068(9) 0.013(7) -0.024(6) 0.040(6)
N80' 0.039(9) 0.033(12) 0.031(10) 0.003(9) 0.004(8) 0.006(9)
O4' 0.041(8) 0.071(10) 0.062(9) -0.013(7) -0.009(7) -0.015(7)
O5' 0.071(9) 0.052(9) 0.080(11) -0.014(8) 0.018(8) -0.013(7)
O6' 0.18(2) 0.034(9) 0.027(12) -0.003(8) 0.039(12) 0.048(10)

loop_
_atom_type_symbol
_atom_type_description
_atom_type_scat_dispersion_real
_atom_type_scat_dispersion_imag
_atom_type_scat_source
C C 0.0033 0.0016 'International Tables Vol C Tables 4.2.6.8 and 6.1.1.4'
H H 0.0000 0.0000 'International Tables Vol C Tables 4.2.6.8 and 6.1.1.4'
N N 0.0061 0.0033 'International Tables Vol C Tables 4.2.6.8 and 6.1.1.4'
O O 0.0106 0.0060 'International Tables Vol C Tables 4.2.6.8 and 6.1.1.4'
P P 0.1023 0.0942 'International Tables Vol C Tables 4.2.6.8 and 6.1.1.4'
Ag Ag -0.8971 1.1015 'International Tables Vol C Tables 4.2.6.8 and 6.1.1.4'

loop_
_geom_angle_atom_site_label_1
_geom_angle_atom_site_label_2
_geom_angle_atom_site_label_3
_geom_angle
_geom_angle_site_symmetry_1
_geom_angle_site_symmetry_3
_geom_angle_publ_flag
N2 Ag1 N1 176.22(14) 2_655 . ?
N3 Ag2 O1 129.16(13) . . ?
N3 Ag2 C33 105.40(15) . . ?
O1 Ag2 C33 125.19(16) . . ?
N1 P1 N3 110.69(17) . . ?
N1 P1 N10 116.43(18) . . ?
N3 P1 N10 105.39(19) . . ?
N1 P1 N40 105.27(19) . . ?
N3 P1 N40 116.65(18) . . ?
N10 P1 N40 102.58(18) . . ?
N20 P2 N1 116.10(19) . . ?
N20 P2 N2 105.37(18) . . ?
N1 P2 N2 111.35(18) . . ?
N20 P2 N50 105.5(2) . . ?
N1 P2 N50 104.55(17) . . ?
N2 P2 N50 114.15(19) . . ?
N60 P3 N2 110.2(2) . . ?
N60 P3 N3 114.5(2) . . ?
N2 P3 N3 110.77(17) . . ?
N60 P3 N30 101.1(2) . . ?
N2 P3 N30 110.95(19) . . ?
N3 P3 N30 108.9(2) . . ?
P1 N1 P2 125.3(2) . . ?
P1 N1 Ag1 120.22(16) . . ?
P2 N1 Ag1 114.46(18) . . ?
P3 N2 P2 124.8(2) . . ?
P3 N2 Ag1 116.75(17) . 2_645 ?
P2 N2 Ag1 118.14(19) . 2_645 ?
P3 N3 P1 123.9(2) . . ?
P3 N3 Ag2 115.71(17) . . ?
P1 N3 Ag2 118.34(18) . . ?
C11 N10 P1 123.9(3) . . ?
C21 N20 P2 125.2(3) . . ?
C31 N30 P3 123.2(3) . . ?
C41 N40 P1 122.0(3) . . ?
C51 N50 P2 124.4(3) . . ?
C61 N60 P3 125.8(5) . . ?
N10 C11 C12 113.9(4) . . ?
C13 C12 C17 117.7(5) . . ?
C13 C12 C11 122.4(4) . . ?
C17 C12 C11 119.8(4) . . ?
C12 C13 C14 120.8(5) . . ?
C15 C14 C13 120.2(5) . . ?
C16 C15 C14 119.3(5) . . ?
C17 C16 C15 120.8(5) . . ?
C16 C17 C12 121.2(5) . . ?
N20 C21 C22 113.9(4) . . ?
C23 C22 C27 118.1(5) . . ?
C23 C22 C21 121.1(5) . . ?
C27 C22 C21 120.8(5) . . ?
C24 C23 C22 120.2(5) . . ?
C25 C24 C23 120.7(6) . . ?
C24 C25 C26 120.1(6) . . ?
C25 C26 C27 119.7(5) . . ?
C26 C27 C22 121.3(5) . . ?
N30 C31 C32 115.0(4) . . ?
C37 C32 C33 119.2(5) . . ?
C37 C32 C31 119.1(5) . . ?
C33 C32 C31 121.7(5) . . ?
C32 C33 C34 119.6(5) . . ?
C32 C33 Ag2 92.8(3) . . ?
C34 C33 Ag2 89.3(3) . . ?
C35 C34 C33 120.6(6) . . ?
C36 C35 C34 119.3(6) . . ?
C35 C36 C37 120.3(6) . . ?
C36 C37 C32 120.9(6) . . ?
N40 C41 C42 109.7(4) . . ?
C43 C42 C47 117.6(5) . . ?
C43 C42 C41 121.6(4) . . ?
C47 C42 C41 120.7(4) . . ?
C42 C43 C44 120.7(5) . . ?
C45 C44 C43 119.9(6) . . ?
C46 C45 C44 119.5(6) . . ?
C45 C46 C47 121.0(5) . . ?
C46 C47 C42 121.4(5) . . ?
N50 C51 C52 114.2(4) . . ?
C57 C52 C53 117.8(5) . . ?
C57 C52 C51 123.1(4) . . ?
C53 C52 C51 119.2(4) . . ?
C54 C53 C52 120.9(5) . . ?
C55 C54 C53 120.3(6) . . ?
C54 C55 C56 119.8(6) . . ?
C55 C56 C57 119.9(5) . . ?
C52 C57 C56 121.2(5) . . ?
N60 C61 C62 115.6(6) . . ?
C63 C62 C67 118.8(6) . . ?
C63 C62 C61 117.1(6) . . ?
C67 C62 C61 123.9(6) . . ?
C64 C63 C62 121.2(7) . . ?
C63 C64 C65 120.1(7) . . ?
C64 C65 C66 120.8(7) . . ?
C65 C66 C67 118.9(7) . . ?
C62 C67 C66 120.2(6) . . ?
O1 N70 O3 122.0(4) . . ?
O1 N70 O2 117.3(4) . . ?
O3 N70 O2 120.5(4) . . ?
N70 O1 Ag2 104.8(3) . . ?
O4 N80 O6 121.3(9) . . ?
O4 N80 O5 119.9(7) . . ?
O6 N80 O5 117.3(9) . . ?
O5' N80' O6' 137.4(16) . . ?
O5' N80' O4' 115.6(15) . . ?
O6' N80' O4' 103.3(16) . . ?

loop_
_geom_bond_atom_site_label_1
_geom_bond_atom_site_label_2
_geom_bond_distance
_geom_bond_site_symmetry_2
_geom_bond_publ_flag
Ag1 N2 2.118(3) 2_655 ?
Ag1 N1 2.135(3) . ?
Ag2 N3 2.239(4) . ?
Ag2 O1 2.351(4) . ?
Ag2 C33 2.524(4) . ?
P1 N1 1.613(3) . ?
P1 N3 1.618(3) . ?
P1 N10 1.625(4) . ?
P1 N40 1.634(3) . ?
P2 N20 1.615(4) . ?
P2 N1 1.616(3) . ?
P2 N2 1.619(3) . ?
P2 N50 1.623(4) . ?
P3 N60 1.606(4) . ?
P3 N2 1.614(4) . ?
P3 N3 1.617(3) . ?
P3 N30 1.625(4) . ?
N2 Ag1 2.118(3) 2_645 ?
N10 C11 1.455(5) . ?
N20 C21 1.479(5) . ?
N30 C31 1.447(7) . ?
N40 C41 1.472(5) . ?
N50 C51 1.467(5) . ?
N60 C61 1.299(8) . ?
C11 C12 1.502(7) . ?
C12 C13 1.379(6) . ?
C12 C17 1.397(7) . ?
C13 C14 1.398(7) . ?
C14 C15 1.373(7) . ?
C15 C16 1.372(7) . ?
C16 C17 1.368(7) . ?
C21 C22 1.502(7) . ?
C22 C23 1.385(7) . ?
C22 C27 1.387(7) . ?
C23 C24 1.378(7) . ?
C24 C25 1.363(7) . ?
C25 C26 1.366(8) . ?
C26 C27 1.375(7) . ?
C31 C32 1.518(8) . ?
C32 C37 1.375(7) . ?
C32 C33 1.380(7) . ?
C33 C34 1.386(8) . ?
C34 C35 1.376(8) . ?
C35 C36 1.369(9) . ?
C36 C37 1.369(9) . ?
C41 C42 1.506(6) . ?
C42 C43 1.356(7) . ?
C42 C47 1.376(6) . ?
C43 C44 1.394(9) . ?
C44 C45 1.352(8) . ?
C45 C46 1.343(7) . ?
C46 C47 1.352(7) . ?
C51 C52 1.493(6) . ?
C52 C57 1.376(6) . ?
C52 C53 1.384(7) . ?
C53 C54 1.378(8) . ?
C54 C55 1.363(9) . ?
C55 C56 1.363(8) . ?
C56 C57 1.383(7) . ?
C61 C62 1.570(9) . ?
C62 C63 1.372(9) . ?
C62 C67 1.391(9) . ?
C63 C64 1.366(9) . ?
C64 C65 1.367(9) . ?
C65 C66 1.374(9) . ?
C66 C67 1.399(8) . ?
N70 O1 1.197(5) . ?
N70 O3 1.226(5) . ?
N70 O2 1.246(5) . ?
N80 O4 1.232(8) . ?
N80 O6 1.233(10) . ?
N80 O5 1.246(8) . ?
N80' O5' 1.225(12) . ?
N80' O6' 1.234(13) . ?
N80' O4' 1.251(13) . ?
